data_1530262
loop_
_publ_author_name
'Lazoryak, B.I.'
'Efremov, V.A.'
'Fabrichnyi, P.B.'
'Gizhinskii, A.R.'

_publ_section_title
;
 The crystal structure of alpha-Rb5 Al (Mo O4)4
;
_journal_name_full 'Doklady Akademii Nauk SSSR'
_journal_page_first 1354
_journal_page_last 1357
_journal_volume 237
_journal_year 1977
_chemical_formula_sum 'Al Mo4 O16 Rb5'
_chemical_name_systematic 'Rb5 Al (Mo O4)4'
_space_group_IT_number 8
_symmetry_space_group_name_Hall 'B -2'
_symmetry_space_group_name_H-M 'B 1 1 m'
_cell_angle_alpha 90
_cell_angle_beta 90
_cell_angle_gamma 114.49
_cell_formula_units_Z 1
_cell_length_a 10.52
_cell_length_b 8.47
_cell_length_c 6.078
_cell_volume 492.853
_citation_journal_id_ASTM DANKAS
_cod_data_source_file Lazoryak_DANKAS_1977_367.cif
_cod_data_source_block Al1Mo4O16Rb5
_cod_original_cell_volume 492.8529
_cod_original_sg_symbol_Hall 'C -2y (-x,z,y)'
_cod_original_formula_sum 'Al1 Mo4 O16 Rb5'
_cod_database_code 1530262

loop_
_symmetry_equiv_pos_as_xyz
x,y,z
x,y,-z
x+1/2,y,z+1/2
x+1/2,y,-z+1/2

loop_
_atom_site_label
_atom_site_type_symbol
_atom_site_fract_x
_atom_site_fract_y
_atom_site_fract_z
_atom_site_occupancy
_atom_site_U_iso_or_equiv
O2 O-2 0.502 0.293 0.234 1 0.0
Mo2 Mo+6 0.5931 0.7814 0 1 0.0
Mo1 Mo+6 0.4011 0.2095 0 1 0.0
O3 O-2 0.263 0.29 0 1 0.0
Al1 Al+3 0.921 0.784 0 0.25 0.0
O4 O-2 0.662 0.002 0 1 0.0
O5 O-2 0.478 0.7 0.237 1 0.0
Al2 Al+3 0.065 0.21 0 0.25 0.0
O1 O-2 0.327 0.983 0 1 0.0
Rb1 Rb+1 0 0 0 0.5 0.0
Rb2 Rb+1 0.7929 0.3796 0 1 0.0
Rb3 Rb+1 0.2001 0.6015 0 1 0.0
O6 O-2 0.718 0.7 0 1 0.0
